data_7230361
loop_
_publ_author_name
'Xu, Hui-Ling'
'Zeng, Xiao-Shan'
'Li, Jie'
'Xu, Yu-Ci'
'Qiu, Hai-Jiang'
'Xiao, Dong-Rong'

_publ_section_title
;
 The impact of metal ions on photoinduced electron-transfer properties:
 four photochromic metal--organic frameworks based on a naphthalenediimide
 chromophore
;
_journal_issue 17
_journal_name_full CrystEngComm
_journal_page_first 2430
_journal_paper_doi 10.1039/C8CE00213D
_journal_volume 20
_journal_year 2018
_chemical_formula_moiety 'C71 H40 Ba4 N9 O31'
_chemical_formula_sum 'C71 H40 Ba4 N9 O31'
_chemical_formula_weight 2064.48
_space_group_crystal_system monoclinic
_space_group_IT_number 14
_space_group_name_Hall '-P 2ybc'
_space_group_name_H-M_alt 'P 1 21/c 1'
_symmetry_space_group_name_Hall '-P 2ybc'
_symmetry_space_group_name_H-M 'P 1 21/c 1'
_atom_sites_solution_hydrogens geom
_atom_sites_solution_primary direct
_audit_creation_date 2017-12-04
_audit_creation_method
;
Olex2 1.2
(compiled 2015.01.26 svn.r3150 for OlexSys, GUI svn.r4998)
;
_audit_update_record
;
2017-12-18 deposited with the CCDC.
2018-03-26 downloaded from the CCDC.
;
_cell_angle_alpha 90
_cell_angle_beta 90.9341(16)
_cell_angle_gamma 90
_cell_formula_units_Z 4
_cell_length_a 23.4194(4)
_cell_length_b 13.9077(2)
_cell_length_c 33.6040(6)
_cell_measurement_reflns_used 26951
_cell_measurement_temperature 100
_cell_measurement_theta_max 72.6840
_cell_measurement_theta_min 4.4880
_cell_volume 10943.7(3)
_computing_cell_refinement 'CrysAlisPro 1.171.38.43f (Rigaku OD, 2015)'
_computing_data_collection 'CrysAlisPro 1.171.38.43f (Rigaku OD, 2015)'
_computing_data_reduction 'CrysAlisPro 1.171.38.43f (Rigaku OD, 2015)'
_computing_molecular_graphics 'Olex2 (Dolomanov et al., 2009)'
_computing_publication_material 'Olex2 (Dolomanov et al., 2009)'
_computing_structure_refinement 'ShelXL (Sheldrick, 2008)'
_computing_structure_solution 'SIR2004 (Burla et al., 2007)'
_diffrn_ambient_temperature 100
_diffrn_detector_area_resol_mean 8.0243
_diffrn_detector_type EosS2
_diffrn_measured_fraction_theta_full 1.000
_diffrn_measured_fraction_theta_max 0.985
_diffrn_measurement_details
;
List of Runs (angles in degrees, time in seconds):


  # Type    Start    End  Width  t~exp~   \w     \q     \k     \f   Frames
#--------------------------------------------------------------------------
  1  \w   -105.00 -21.00   1.00    6.11    --  -37.46 -57.00-180.00   84
  2  \w   -105.00 -11.00   1.00    6.11    --  -37.46 -77.00 -30.00   94
  3  \w     19.00 107.00   1.00    6.11    --   37.46  38.00 -30.00   88
  4  \w      1.00  76.00   1.00    6.11    --   37.46 -99.00  60.00   75
  5  \w     21.00 105.00   1.00    6.11    --   37.46  57.00  90.00   84
  6  \w      1.00  76.00   1.00    6.11    --   37.46 -99.00 -90.00   75
  7  \w    -30.00  54.00   1.00    6.11    --   37.46 -57.00  90.00   84
  8  \w     24.00  91.00   1.00    6.11    --   37.46-126.00-120.00   67
  9  \w    -32.00  56.00   1.00    6.11    --   37.46 -38.00 150.00   88
 10  \w    -32.00  56.00   1.00    6.11    --   37.46 -38.00   0.00   88
 11  \w     41.00 109.00   1.00   24.45    --  110.47 -95.00-120.00   68
 12  \w     44.00 129.00   1.00   24.45    --  110.47 -61.00 -60.00   85
 13  \w     41.00 132.00   1.00   24.45    --  110.47 -30.00 120.00   91
 14  \w     40.00 149.00   1.00   24.45    --  110.47 -15.00 -90.00  109
 15  \w     41.00 116.00   1.00   24.45    --  110.47-112.00-180.00   75
 16  \w     89.00 178.00   1.00   24.45    --  110.47  30.00 120.00   89
 17  \w     41.00 132.00   1.00   24.45    --  110.47 -30.00  30.00   91
 18  \w     44.00 129.00   1.00   24.45    --  110.47 -61.00-150.00   85
 19  \w   -105.00 -11.00   1.00    6.11    --  -37.46 -77.00-120.00   94
 20  \w   -105.00 -11.00   1.00    6.11    --  -37.46 -77.00  60.00   94
 21  \w   -105.00 -11.00   1.00    6.11    --  -37.46 -77.00-180.00   94
 22  \w   -105.00 -11.00   1.00    6.11    --  -37.46 -77.00 120.00   94
 23  \w    -32.00  56.00   1.00    6.11    --   37.46 -38.00-150.00   88
 24  \w    -30.00  54.00   1.00    6.11    --   37.46 -57.00 -60.00   84
 25  \w     21.00 105.00   1.00    6.11    --   37.46  57.00  60.00   84
 26  \w     19.00 107.00   1.00    6.11    --   37.46  38.00-150.00   88
 27  \w     72.00 130.00   1.00   24.45    --  110.47  15.00  60.00   58
 28  \w     72.00 178.00   1.00   24.45    --  110.47  15.00 -30.00  106
;
_diffrn_measurement_device 'four-circle diffractometer'
_diffrn_measurement_device_type 'SuperNova, Dual, Cu at zero, EosS2'
_diffrn_measurement_method '\w scans'
_diffrn_radiation_type CuK\a
_diffrn_radiation_wavelength 1.54184
_diffrn_reflns_av_R_equivalents 0.0580
_diffrn_reflns_av_unetI/netI 0.0659
_diffrn_reflns_Laue_measured_fraction_full 1.000
_diffrn_reflns_Laue_measured_fraction_max 0.985
_diffrn_reflns_limit_h_max 28
_diffrn_reflns_limit_h_min -29
_diffrn_reflns_limit_k_max 17
_diffrn_reflns_limit_k_min -11
_diffrn_reflns_limit_l_max 40
_diffrn_reflns_limit_l_min -41
_diffrn_reflns_number 102162
_diffrn_reflns_point_group_measured_fraction_full 1.000
_diffrn_reflns_point_group_measured_fraction_max 0.985
_diffrn_reflns_theta_full 67.684
_diffrn_reflns_theta_max 72.964
_diffrn_reflns_theta_min 3.696
_exptl_absorpt_coefficient_mu 11.601
_exptl_absorpt_correction_T_max 1.00000
_exptl_absorpt_correction_T_min 0.24704
_exptl_absorpt_correction_type multi-scan
_exptl_absorpt_process_details
;
CrysAlisPro 1.171.38.43f (Rigaku Oxford Diffraction, 2015)
Empirical absorption correction using spherical harmonics,
 implemented in SCALE3 ABSPACK scaling algorithm.
;
_exptl_crystal_colour yellow
_exptl_crystal_colour_primary yellow
_exptl_crystal_density_diffrn 1.253
_exptl_crystal_description block
_exptl_crystal_F_000 4004
_exptl_crystal_size_max 0.25
_exptl_crystal_size_mid 0.2
_exptl_crystal_size_min 0.15
_platon_squeeze_details
;
;
_refine_diff_density_max 3.271
_refine_diff_density_min -2.306
_refine_diff_density_rms 0.209
_refine_ls_extinction_method none
_refine_ls_goodness_of_fit_ref 1.171
_refine_ls_hydrogen_treatment constr
_refine_ls_matrix_type full
_refine_ls_number_parameters 1041
_refine_ls_number_reflns 21513
_refine_ls_number_restraints 126
_refine_ls_restrained_S_all 1.176
_refine_ls_R_factor_all 0.1355
_refine_ls_R_factor_gt 0.0981
_refine_ls_shift/su_max 2.127
_refine_ls_shift/su_mean 0.005
_refine_ls_structure_factor_coef Fsqd
_refine_ls_weighting_details
;
 w=1/[\s^2^(Fo^2^)+(0.1562P)^2^+40.6871P]
 where P=(Fo^2^+2Fc^2^)/3
;
_refine_ls_weighting_scheme calc
_refine_ls_wR_factor_gt 0.2966
_refine_ls_wR_factor_ref 0.3198
_reflns_Friedel_coverage 0.000
_reflns_number_gt 11986
_reflns_number_total 21513
_reflns_threshold_expression 'I > 2\s(I)'
_cod_data_source_file c8ce00213d2.cif
_cod_data_source_block compound-3
_cod_depositor_comments 'Adding full bibliography for 7230359--7230362.cif.'
_cod_original_cell_volume 10943.8(3)
_cod_database_code 7230361
_shelxl_version_number 2013-2
_shelx_space_group_comment
;
The symmetry employed for this shelxl refinement is uniquely defined
by the following loop, which should always be used as a source of
symmetry information in preference to the above space-group names.
They are only intended as comments.
;
_olex2_refinement_description
;
1. Fixed Uiso
 At 1.2 times of:
  All C(H) groups
 At 1.5 times of:
  All C(H,H,H) groups
2. Uiso/Uaniso restraints and constraints
Uanis(O23) \\sim Ueq: with sigma of 0.01 and sigma for terminal atoms of 0.02
Uanis(O7) \\sim Ueq, Uanis(C64) \\sim Ueq, Uanis(O12) \\sim Ueq, Uanis(N6)
\\sim Ueq, Uanis(C71) \\sim Ueq, Uanis(O17) \\sim Ueq: with sigma of 0.01 and
sigma for terminal atoms of 0.02
Uanis(O25) \\sim Ueq: with sigma of 0.005 and sigma for terminal atoms of 0.01
Uanis(C41) \\sim Ueq, Uanis(C48) \\sim Ueq: with sigma of 0.01 and sigma for
terminal atoms of 0.02
Uanis(C62) \\sim Ueq: with sigma of 0.01 and sigma for terminal atoms of 0.02
Uanis(C6) \\sim Ueq, Uanis(C4) \\sim Ueq: with sigma of 0.01 and sigma for
terminal atoms of 0.02
Uanis(C14) \\sim Ueq, Uanis(N8) \\sim Ueq, Uanis(N7) \\sim Ueq, Uanis(C61)
\\sim Ueq, Uanis(N5) \\sim Ueq, Uanis(C68) \\sim Ueq: with sigma of 0.01 and
sigma for terminal atoms of 0.02
Uanis(O31) \\sim Ueq, Uanis(C15) \\sim Ueq: with sigma of 0.01 and sigma for
terminal atoms of 0.02
3.a Aromatic/amide H refined with riding coordinates:
 C3(H3), C6(H6), C8(H8), C14(H14), C15(H15), C19(H19), C20(H20), C24(H24),
 C26(H26), C28(H28), C33(H33), C36(H36), C38(H38), C44(H44), C45(H45), C49(H49),
  C50(H50), C54(H54), C56(H56), C58(H58), C61(H61), C63(H63), C64(H64),
 C67(H67), C69(H69)
3.b Idealised Me refined as rotating group:
 C62(H62A,H62B,H62C), C65(H65A,H65B,H65C), C66(H66A,H66B,H66C), C70(H70A,H70B,
 H70C), C71(H71A,H71B,H71C)
;
_olex2_submission_special_instructions 'No special instructions were received'
_oxdiff_exptl_absorpt_empirical_details
;
Empirical correction (ABSPACK) includes:
- Absorption correction using spherical harmonics
- Frame scaling
;

loop_
_space_group_symop_operation_xyz
'x, y, z'
'-x, y+1/2, -z+1/2'
'-x, -y, -z'
'x, -y-1/2, z-1/2'

loop_
_atom_site_label
_atom_site_type_symbol
_atom_site_fract_x
_atom_site_fract_y
_atom_site_fract_z
_atom_site_U_iso_or_equiv
_atom_site_adp_type
_atom_site_occupancy
_atom_site_site_symmetry_order
_atom_site_calc_flag
_atom_site_refinement_flags_posn
_atom_site_refinement_flags_adp
Ba1 Ba 0.56422(2) -0.09905(4) 0.73959(2) 0.02182(17) Uani 1 1 d . .
Ba2 Ba 0.48541(3) 0.15303(4) 0.69850(2) 0.02274(18) Uani 1 1 d . .
Ba3 Ba -0.06427(3) -0.09953(7) 0.26038(2) 0.0481(2) Uani 1 1 d . .
Ba4 Ba 0.01449(3) 0.15252(7) 0.30146(2) 0.0468(2) Uani 1 1 d . .
O1 O 0.4061(3) -0.4913(5) 0.6955(2) 0.0239(15) Uani 1 1 d . .
O2 O 0.4367(3) -0.4001(4) 0.74630(19) 0.0230(14) Uani 1 1 d . .
O3 O 0.4596(3) -0.0406(5) 0.71338(19) 0.0274(16) Uani 1 1 d . .
O4 O 0.4109(5) 0.0189(6) 0.6614(3) 0.061(3) Uani 1 1 d . .
O5 O 0.2405(4) -0.2563(8) 0.6252(3) 0.068(3) Uani 1 1 d . .
O6 O 0.4091(4) -0.2846(7) 0.5586(3) 0.049(2) Uani 1 1 d . .
O7 O 0.0921(6) -0.2874(12) 0.4417(4) 0.107(5) Uani 1 1 d . U
O8 O 0.2597(5) -0.2562(7) 0.3759(2) 0.057(3) Uani 1 1 d . .
O9 O 0.0945(5) -0.4922(8) 0.3047(3) 0.069(3) Uani 1 1 d . .
O10 O 0.0630(3) -0.3948(7) 0.2541(3) 0.050(2) Uani 1 1 d . .
O11 O 0.0407(3) -0.0423(8) 0.2866(2) 0.051(2) Uani 1 1 d . .
O12 O 0.0879(5) 0.0153(8) 0.3391(3) 0.069(3) Uani 1 1 d . U
O13 O 0.0764(5) -0.2364(8) 0.1715(4) 0.079(4) Uani 1 1 d . .
O14 O 0.0170(3) -0.1549(7) 0.2098(2) 0.046(2) Uani 1 1 d . .
O15 O 0.0522(3) 0.1952(8) 0.2275(3) 0.055(3) Uani 1 1 d . .
O16 O 0.0932(6) 0.2755(9) 0.1797(3) 0.083(4) Uani 1 1 d . .
O17 O 0.0890(5) 0.0280(11) 0.0522(3) 0.087(4) Uani 1 1 d . U
O18 O 0.2563(5) 0.0221(7) 0.1255(3) 0.057(3) Uani 1 1 d . .
O19 O 0.2451(4) 0.0215(7) -0.1256(3) 0.052(2) Uani 1 1 d . .
O20 O 0.4098(3) 0.0275(7) -0.0524(3) 0.049(2) Uani 1 1 d . .
O21 O 0.4230(4) -0.2386(5) -0.1707(3) 0.055(3) Uani 1 1 d . .
O22 O 0.4852(3) -0.1576(4) -0.2093(2) 0.0274(16) Uani 1 1 d . .
O23 O 0.4002(3) 0.2779(5) -0.1803(2) 0.0355(18) Uani 1 1 d . U
O24 O 0.4511(3) 0.1998(5) -0.22787(18) 0.0239(15) Uani 1 1 d . .
O25 O 0.6759(7) -0.0426(13) 0.7351(6) 0.159(7) Uani 1 1 d . U
O26 O 0.5645(3) 0.0143(6) 0.6673(2) 0.041(2) Uani 1 1 d . .
O27 O 0.3865(3) 0.2747(6) 0.7027(3) 0.039(2) Uani 1 1 d . .
O28 O 0.4524(5) 0.2431(6) 0.6246(3) 0.061(3) Uani 1 1 d . .
O29 O -0.0680(5) 0.0114(9) 0.3335(3) 0.077(3) Uani 1 1 d . .
O30 O 0.0514(6) 0.2407(9) 0.3743(4) 0.087(4) Uani 1 1 d . .
O31 O 0.1141(6) 0.2744(9) 0.2978(4) 0.089(4) Uani 1 1 d . U
N1 N 0.3246(4) -0.2696(6) 0.5913(3) 0.030(2) Uani 1 1 d . .
N2 N 0.1763(6) -0.2670(9) 0.4085(3) 0.060(4) Uani 1 1 d . .
N3 N 0.1722(6) 0.0188(9) 0.0893(3) 0.066(4) Uani 1 1 d . .
N4 N 0.3285(4) 0.0180(6) -0.0880(3) 0.028(2) Uani 1 1 d . .
N5 N 0.1991(10) 0.2220(18) 0.3075(7) 0.143(8) Uani 1 1 d . U
N6 N 0.0311(6) 0.3945(12) 0.4002(5) 0.074(4) Uani 1 1 d . U
N7 N 0.2966(6) 0.2260(11) 0.6922(5) 0.079(4) Uani 1 1 d . U
N8 N 0.6090(8) 0.0307(14) 0.6089(4) 0.120(6) Uani 1 1 d . U
N9 N 0.4696(5) 0.3910(6) 0.5985(3) 0.037(2) Uani 1 1 d . .
C1 C 0.4164(4) -0.4109(6) 0.7114(3) 0.022(2) Uani 1 1 d . .
C2 C 0.4009(5) -0.3209(7) 0.6869(2) 0.026(2) Uani 1 1 d . .
C3 C 0.4185(4) -0.2287(7) 0.6983(3) 0.021(2) Uani 1 1 d . .
H3 H 0.4388 -0.2187 0.7226 0.026 Uiso 1 1 calc R .
C4 C 0.4057(4) -0.1526(7) 0.6734(3) 0.025(2) Uani 1 1 d . U
C5 C 0.4281(4) -0.0497(6) 0.6845(3) 0.027(2) Uani 1 1 d . .
C6 C 0.3751(5) -0.1643(7) 0.6392(3) 0.030(2) Uani 1 1 d . U
H6 H 0.3671 -0.1109 0.6224 0.036 Uiso 1 1 calc R .
C7 C 0.3556(6) -0.2560(7) 0.6290(3) 0.038(3) Uani 1 1 d . .
C8 C 0.3693(5) -0.3336(7) 0.6519(3) 0.031(2) Uani 1 1 d . .
H8 H 0.3574 -0.3961 0.6440 0.037 Uiso 1 1 calc R .
C9 C 0.2645(5) -0.2633(9) 0.5930(4) 0.038(3) Uani 1 1 d . .
C10 C 0.3572(5) -0.2760(8) 0.5569(3) 0.036(3) Uani 1 1 d . .
C11 C 0.3256(6) -0.2773(7) 0.5194(3) 0.037(3) Uani 1 1 d . .
C12 C 0.2655(4) -0.2738(7) 0.5186(4) 0.031(2) Uani 1 1 d . .
C13 C 0.2333(5) -0.2715(10) 0.5541(4) 0.041(3) Uani 1 1 d . .
C14 C 0.1751(7) -0.2689(13) 0.5524(5) 0.070(5) Uani 1 1 d . U
H14 H 0.1550 -0.2610 0.5764 0.085 Uiso 1 1 calc R .
C15 C 0.1445(10) -0.2771(17) 0.5175(7) 0.111(8) Uani 1 1 d . U
H15 H 0.1042 -0.2836 0.5178 0.133 Uiso 1 1 calc R .
C16 C 0.1737(5) -0.2759(14) 0.4814(4) 0.068(5) Uani 1 1 d . .
C17 C 0.2380(7) -0.2757(8) 0.4806(4) 0.048(4) Uani 1 1 d . .
C18 C 0.2658(6) -0.2709(8) 0.4459(3) 0.040(3) Uani 1 1 d . .
C19 C 0.3271(5) -0.2706(8) 0.4468(3) 0.034(3) Uani 1 1 d . .
H19 H 0.3483 -0.2682 0.4230 0.040 Uiso 1 1 calc R .
C20 C 0.3542(4) -0.2740(8) 0.4839(3) 0.032(2) Uani 1 1 d . .
H20 H 0.3948 -0.2741 0.4849 0.038 Uiso 1 1 calc R .
C21 C 0.1453(7) -0.2767(15) 0.4417(5) 0.077(6) Uani 1 1 d . .
C22 C 0.2368(6) -0.2650(10) 0.4064(4) 0.049(4) Uani 1 1 d . .
C23 C 0.1437(5) -0.2556(10) 0.3709(4) 0.045(3) Uani 1 1 d . .
C24 C 0.1262(6) -0.1635(11) 0.3621(4) 0.054(4) Uani 1 1 d . .
H24 H 0.1360 -0.1106 0.3787 0.065 Uiso 1 1 calc R .
C25 C 0.0917(6) -0.1512(12) 0.3256(4) 0.055(4) Uani 1 1 d . .
C26 C 0.0811(6) -0.2322(11) 0.3036(4) 0.055(4) Uani 1 1 d . .
H26 H 0.0596 -0.2241 0.2796 0.066 Uiso 1 1 calc R .
C27 C 0.0980(4) -0.3224(11) 0.3125(4) 0.043(3) Uani 1 1 d . .
C28 C 0.1324(6) -0.3330(10) 0.3480(4) 0.049(3) Uani 1 1 d . .
H28 H 0.1471 -0.3943 0.3552 0.059 Uiso 1 1 calc R .
C29 C 0.0852(5) -0.4060(10) 0.2901(4) 0.043(3) Uani 1 1 d . .
C30 C 0.0747(7) -0.0506(15) 0.3163(5) 0.072(5) Uani 1 1 d . .
C31 C 0.0583(8) -0.1623(12) 0.1841(5) 0.065(5) Uani 1 1 d . .
C32 C 0.0828(8) -0.0658(15) 0.1717(4) 0.084(6) Uani 1 1 d . .
C33 C 0.0708(4) 0.0196(10) 0.1896(3) 0.039(3) Uani 1 1 d . .
H33 H 0.0465 0.0200 0.2119 0.047 Uiso 1 1 calc R .
C34 C 0.0923(5) 0.1030(10) 0.1767(3) 0.040(3) Uani 1 1 d . .
C35 C 0.0762(8) 0.1981(11) 0.1954(4) 0.065(5) Uani 1 1 d . .
C36 C 0.1267(6) 0.1042(12) 0.1424(4) 0.054(4) Uani 1 1 d . .
H36 H 0.1416 0.1628 0.1323 0.065 Uiso 1 1 calc R .
C37 C 0.1373(6) 0.0213(11) 0.1249(4) 0.055(4) Uani 1 1 d . .
C38 C 0.1149(7) -0.0654(12) 0.1375(4) 0.063(4) Uani 1 1 d . .
H38 H 0.1215 -0.1231 0.1231 0.075 Uiso 1 1 calc R .
C39 C 0.1427(7) 0.0247(15) 0.0527(5) 0.079(6) Uani 1 1 d . .
C40 C 0.1767(8) 0.0221(12) 0.0177(4) 0.069(5) Uani 1 1 d . .
C41 C 0.2364(5) 0.0250(9) 0.0189(4) 0.039(3) Uani 1 1 d . U
C42 C 0.2648(6) 0.0223(8) 0.0564(3) 0.046(4) Uani 1 1 d . .
C43 C 0.2327(6) 0.0201(10) 0.0925(4) 0.047(3) Uani 1 1 d . .
C44 C 0.1482(5) 0.0211(14) -0.0195(5) 0.081(6) Uani 1 1 d . .
H44 H 0.1077 0.0169 -0.0205 0.098 Uiso 1 1 calc R .
C45 C 0.1790(6) 0.0262(11) -0.0559(4) 0.056(4) Uani 1 1 d . .
H45 H 0.1591 0.0309 -0.0807 0.068 Uiso 1 1 calc R .
C46 C 0.2359(5) 0.0244(9) -0.0545(4) 0.042(3) Uani 1 1 d . .
C47 C 0.2683(6) 0.0242(8) -0.0179(4) 0.042(3) Uani 1 1 d . .
C48 C 0.3263(4) 0.0225(8) -0.0147(4) 0.032(2) Uani 1 1 d . U
C49 C 0.3557(7) 0.0259(10) 0.0220(3) 0.051(4) Uani 1 1 d . .
H49 H 0.3962 0.0295 0.0231 0.061 Uiso 1 1 calc R .
C50 C 0.3240(6) 0.0240(8) 0.0570(3) 0.043(3) Uani 1 1 d . .
H50 H 0.3437 0.0239 0.0819 0.052 Uiso 1 1 calc R .
C51 C 0.2691(6) 0.0208(8) -0.0922(4) 0.044(3) Uani 1 1 d . .
C52 C 0.3605(5) 0.0255(8) -0.0520(4) 0.039(3) Uani 1 1 d . .
C53 C 0.3613(5) 0.0191(7) -0.1245(3) 0.035(3) Uani 1 1 d . .
C54 C 0.3787(5) -0.0677(8) -0.1397(4) 0.036(3) Uani 1 1 d . .
H54 H 0.3657 -0.1265 -0.1287 0.043 Uiso 1 1 calc R .
C55 C 0.4165(3) -0.0677(6) -0.1722(3) 0.0175(19) Uani 1 1 d . .
C56 C 0.4320(5) 0.0198(7) -0.1904(3) 0.030(2) Uani 1 1 d . .
H56 H 0.4577 0.0201 -0.2120 0.036 Uiso 1 1 calc R .
C57 C 0.4087(4) 0.1080(6) -0.1761(3) 0.027(2) Uani 1 1 d . .
C58 C 0.3731(5) 0.1073(7) -0.1428(3) 0.031(3) Uani 1 1 d . .
H58 H 0.3574 0.1654 -0.1330 0.037 Uiso 1 1 calc R .
C59 C 0.4212(3) 0.2011(6) -0.1956(3) 0.021(2) Uani 1 1 d . .
C60 C 0.4433(4) -0.1579(6) -0.1860(3) 0.024(2) Uani 1 1 d . .
C61 C 0.6078(8) -0.0080(13) 0.6488(6) 0.085(6) Uani 1 1 d . U
H61 H 0.6375 -0.0468 0.6598 0.102 Uiso 1 1 calc R .
C62 C 0.2372(12) 0.253(2) 0.6805(9) 0.177(13) Uani 1 1 d . U
H62A H 0.2343 0.2587 0.6515 0.266 Uiso 1 1 calc GR .
H62B H 0.2274 0.3145 0.6928 0.266 Uiso 1 1 calc GR .
H62C H 0.2108 0.2031 0.6896 0.266 Uiso 1 1 calc GR .
C63 C 0.3378(5) 0.2903(11) 0.6894(4) 0.050(3) Uani 1 1 d . .
H63 H 0.3299 0.3500 0.6767 0.060 Uiso 1 1 calc R .
C64 C 0.4508(6) 0.3345(9) 0.6251(4) 0.045(3) Uani 1 1 d . U
H64 H 0.4338 0.3637 0.6476 0.054 Uiso 1 1 calc R .
C65 C 0.5031(7) 0.3523(10) 0.5656(4) 0.061(4) Uani 1 1 d . .
H65A H 0.5438 0.3638 0.5709 0.092 Uiso 1 1 calc GR .
H65B H 0.4916 0.3843 0.5407 0.092 Uiso 1 1 calc GR .
H65C H 0.4962 0.2831 0.5632 0.092 Uiso 1 1 calc GR .
C66 C 0.4692(5) 0.4933(8) 0.6039(3) 0.036(3) Uani 1 1 d . .
H66A H 0.4396 0.5219 0.5867 0.055 Uiso 1 1 calc GR .
H66B H 0.5065 0.5198 0.5970 0.055 Uiso 1 1 calc GR .
H66C H 0.4611 0.5083 0.6317 0.055 Uiso 1 1 calc GR .
C67 C 0.1653(8) 0.2907(15) 0.3117(5) 0.082(6) Uani 1 1 d . .
H67 H 0.1761 0.3496 0.3239 0.099 Uiso 1 1 calc R .
C68 C 0.2575(10) 0.246(2) 0.3294(10) 0.148(10) Uani 1 1 d . U
C69 C 0.0517(7) 0.3350(15) 0.3761(5) 0.071(5) Uani 1 1 d . .
H69 H 0.0714 0.3644 0.3548 0.085 Uiso 1 1 calc R .
C70 C -0.0085(12) 0.3559(17) 0.4355(6) 0.130(10) Uani 1 1 d . .
H70A H -0.0254 0.4107 0.4493 0.195 Uiso 1 1 calc GR .
H70B H 0.0148 0.3184 0.4543 0.195 Uiso 1 1 calc GR .
H70C H -0.0389 0.3152 0.4243 0.195 Uiso 1 1 calc GR .
C71 C 0.0291(7) 0.4993(12) 0.3977(5) 0.069(5) Uani 1 1 d . U
H71A H -0.0103 0.5213 0.4009 0.104 Uiso 1 1 calc GR .
H71B H 0.0429 0.5200 0.3717 0.104 Uiso 1 1 calc GR .
H71C H 0.0534 0.5270 0.4187 0.104 Uiso 1 1 calc GR .

loop_
_atom_site_aniso_label
_atom_site_aniso_U_11
_atom_site_aniso_U_22
_atom_site_aniso_U_33
_atom_site_aniso_U_23
_atom_site_aniso_U_13
_atom_site_aniso_U_12
Ba1 0.0313(3) 0.0028(3) 0.0314(3) -0.00532(19) 0.0005(2) 0.0015(2)
Ba2 0.0447(4) 0.0015(3) 0.0218(3) 0.00186(18) -0.0044(2) -0.0038(2)
Ba3 0.0438(4) 0.0645(6) 0.0360(4) 0.0116(4) 0.0017(3) -0.0063(4)
Ba4 0.0494(5) 0.0619(5) 0.0291(4) -0.0041(3) -0.0042(3) 0.0083(4)
O1 0.026(3) 0.009(3) 0.037(4) -0.002(3) -0.002(3) 0.009(3)
O2 0.039(4) 0.009(3) 0.021(3) 0.007(2) 0.004(3) 0.006(3)
O3 0.048(4) 0.013(3) 0.022(4) -0.004(3) 0.001(3) 0.010(3)
O4 0.101(8) 0.015(4) 0.065(6) 0.029(4) -0.048(6) -0.016(4)
O5 0.058(6) 0.092(9) 0.054(6) 0.033(6) -0.015(5) -0.035(6)
O6 0.037(5) 0.066(6) 0.044(5) -0.015(4) -0.025(4) 0.017(4)
O7 0.092(9) 0.148(12) 0.081(9) 0.009(8) -0.012(7) -0.022(9)
O8 0.092(8) 0.056(6) 0.023(5) 0.000(4) -0.006(5) -0.006(6)
O9 0.096(9) 0.065(7) 0.046(6) -0.001(5) -0.010(6) -0.010(6)
O10 0.034(4) 0.070(7) 0.044(5) -0.014(5) -0.014(4) 0.010(4)
O11 0.031(4) 0.092(8) 0.029(5) 0.015(5) -0.011(3) -0.003(5)
O12 0.076(6) 0.056(6) 0.074(6) -0.011(5) -0.025(5) 0.000(5)
O13 0.093(9) 0.062(8) 0.083(8) 0.000(6) 0.045(7) -0.018(7)
O14 0.034(4) 0.078(7) 0.028(4) -0.004(4) 0.014(3) -0.005(4)
O15 0.019(4) 0.101(8) 0.047(6) -0.023(5) 0.003(4) 0.004(5)
O16 0.118(10) 0.071(8) 0.062(7) -0.024(6) 0.047(7) -0.021(7)
O17 0.078(8) 0.140(11) 0.045(6) -0.008(7) 0.019(6) 0.002(8)
O18 0.095(8) 0.050(6) 0.028(5) 0.008(4) 0.014(5) 0.007(5)
O19 0.052(5) 0.050(6) 0.054(6) -0.010(4) 0.024(5) -0.013(4)
O20 0.036(5) 0.053(6) 0.057(6) 0.004(4) 0.018(4) 0.010(4)
O21 0.089(7) 0.004(4) 0.073(7) 0.006(4) 0.042(6) 0.005(4)
O22 0.054(5) 0.006(3) 0.022(3) -0.001(2) 0.004(3) 0.010(3)
O23 0.048(4) 0.022(4) 0.037(4) 0.004(3) 0.016(3) 0.013(3)
O24 0.040(4) 0.020(3) 0.012(3) 0.000(2) 0.013(3) 0.001(3)
O25 0.163(10) 0.152(10) 0.161(10) -0.008(8) 0.026(8) 0.006(8)
O26 0.045(5) 0.035(5) 0.044(5) 0.009(4) 0.032(4) 0.011(4)
O27 0.020(3) 0.029(4) 0.066(6) 0.014(4) -0.015(4) -0.004(3)
O28 0.124(9) 0.017(4) 0.042(5) 0.009(4) -0.016(5) -0.017(5)
O29 0.096(9) 0.090(9) 0.044(6) 0.002(6) -0.004(6) -0.002(7)
O30 0.115(11) 0.074(8) 0.072(8) -0.023(7) -0.039(7) 0.015(8)
O31 0.106(8) 0.085(7) 0.075(7) -0.001(6) -0.046(6) 0.001(6)
N1 0.040(5) 0.016(4) 0.034(5) 0.000(3) -0.019(4) -0.007(4)
N2 0.079(9) 0.063(8) 0.037(6) 0.025(6) -0.020(6) -0.025(7)
N3 0.102(11) 0.058(8) 0.039(7) -0.004(6) 0.040(7) 0.008(8)
N4 0.032(5) 0.025(5) 0.029(5) 0.004(4) 0.018(4) 0.000(4)
N5 0.131(11) 0.143(11) 0.156(12) 0.007(9) 0.009(9) 0.013(9)
N6 0.072(7) 0.082(8) 0.068(7) -0.003(6) -0.004(6) -0.008(6)
N7 0.041(6) 0.075(8) 0.121(9) -0.006(7) -0.005(6) -0.016(6)
N8 0.161(13) 0.155(13) 0.047(8) -0.009(8) 0.073(9) -0.067(11)
N9 0.077(7) 0.009(4) 0.025(5) 0.001(3) 0.009(5) -0.004(4)
C1 0.024(5) 0.009(4) 0.032(5) 0.001(4) 0.015(4) -0.007(4)
C2 0.055(7) 0.022(5) 0.000(4) 0.001(3) -0.007(4) 0.013(5)
C3 0.027(5) 0.019(5) 0.018(5) 0.004(4) -0.001(4) 0.000(4)
C4 0.033(5) 0.006(4) 0.038(5) 0.010(4) 0.000(4) 0.007(4)
C5 0.035(5) 0.000(4) 0.047(7) -0.002(4) -0.010(5) -0.002(4)
C6 0.036(5) 0.015(4) 0.038(5) -0.003(4) -0.007(4) -0.007(4)
C7 0.073(9) 0.006(5) 0.035(6) 0.005(4) -0.034(6) 0.007(5)
C8 0.051(7) 0.019(5) 0.022(5) -0.004(4) -0.011(5) -0.016(5)
C9 0.042(7) 0.035(7) 0.037(7) 0.006(5) -0.007(5) -0.002(5)
C10 0.050(7) 0.031(6) 0.028(6) -0.010(5) -0.007(5) 0.000(5)
C11 0.069(8) 0.009(5) 0.032(6) 0.000(4) -0.010(6) 0.000(5)
C12 0.017(5) 0.018(5) 0.057(7) 0.016(5) -0.010(5) 0.001(4)
C13 0.021(5) 0.057(8) 0.043(7) 0.015(6) -0.007(5) -0.022(5)
C14 0.059(7) 0.099(9) 0.054(7) 0.013(7) 0.002(6) -0.031(7)
C15 0.114(11) 0.130(11) 0.087(10) -0.004(8) -0.010(8) -0.010(9)
C16 0.024(6) 0.141(16) 0.037(7) 0.021(8) -0.014(5) -0.047(8)
C17 0.089(11) 0.022(6) 0.032(7) -0.008(5) -0.023(7) -0.004(6)
C18 0.073(9) 0.020(6) 0.025(6) -0.003(4) -0.020(6) 0.003(6)
C19 0.037(6) 0.040(7) 0.024(5) -0.015(5) -0.008(4) 0.001(5)
C20 0.012(4) 0.043(7) 0.041(6) -0.001(5) -0.009(4) 0.011(4)
C21 0.062(10) 0.123(16) 0.045(9) 0.022(10) -0.024(8) -0.031(11)
C22 0.064(9) 0.054(8) 0.029(7) -0.020(6) -0.017(6) 0.033(7)
C23 0.033(6) 0.060(9) 0.041(7) -0.004(6) -0.005(5) -0.006(6)
C24 0.055(8) 0.059(9) 0.048(8) 0.004(7) -0.002(7) -0.017(7)
C25 0.058(9) 0.063(10) 0.044(8) -0.005(7) -0.009(7) 0.019(8)
C26 0.065(9) 0.074(10) 0.026(7) 0.008(6) -0.023(6) -0.022(8)
C27 0.008(4) 0.081(10) 0.040(7) 0.003(6) 0.006(4) 0.018(5)
C28 0.058(8) 0.050(8) 0.039(7) 0.001(6) -0.018(6) -0.005(7)
C29 0.035(6) 0.061(9) 0.032(6) -0.002(6) -0.007(5) 0.004(6)
C30 0.063(10) 0.103(15) 0.049(9) -0.012(9) -0.009(8) 0.012(10)
C31 0.089(12) 0.053(10) 0.052(9) -0.010(7) 0.027(9) -0.007(9)
C32 0.094(14) 0.125(17) 0.033(8) -0.026(9) 0.020(8) -0.038(12)
C33 0.021(5) 0.060(8) 0.038(7) -0.012(6) 0.009(5) -0.008(5)
C34 0.047(7) 0.057(8) 0.018(5) -0.009(5) 0.017(5) 0.011(6)
C35 0.117(14) 0.053(9) 0.025(7) -0.004(6) 0.042(8) 0.014(9)
C36 0.041(7) 0.084(11) 0.039(8) -0.006(7) 0.016(6) -0.010(7)
C37 0.059(9) 0.054(9) 0.052(9) -0.016(7) 0.015(7) -0.004(7)
C38 0.078(11) 0.063(10) 0.048(9) -0.008(7) 0.025(8) 0.000(8)
C39 0.066(11) 0.119(16) 0.052(10) -0.028(10) 0.036(9) -0.009(11)
C40 0.115(14) 0.077(11) 0.017(6) -0.013(6) 0.034(8) -0.016(10)
C41 0.037(5) 0.042(6) 0.039(6) -0.005(5) 0.020(5) -0.004(5)
C42 0.091(10) 0.021(6) 0.026(6) -0.007(4) 0.033(7) -0.016(6)
C43 0.039(7) 0.050(8) 0.054(9) 0.000(6) 0.011(6) 0.005(6)
C44 0.013(5) 0.136(17) 0.096(13) -0.021(12) 0.027(7) -0.035(8)
C45 0.057(9) 0.067(10) 0.045(8) 0.001(7) 0.015(7) -0.007(8)
C46 0.038(6) 0.041(7) 0.046(7) -0.006(5) 0.021(6) -0.018(6)
C47 0.063(8) 0.014(5) 0.049(7) 0.002(5) 0.021(6) -0.003(5)
C48 0.018(4) 0.029(5) 0.048(6) 0.003(4) 0.017(4) 0.006(4)
C49 0.094(11) 0.051(8) 0.009(5) 0.002(5) 0.020(6) 0.003(7)
C50 0.078(9) 0.029(6) 0.024(6) 0.008(4) 0.025(6) 0.009(6)
C51 0.063(9) 0.022(6) 0.048(8) -0.005(5) 0.024(7) -0.004(6)
C52 0.046(7) 0.018(5) 0.054(8) -0.003(5) 0.037(6) 0.005(5)
C53 0.065(8) 0.005(4) 0.037(6) 0.007(4) 0.038(6) -0.003(5)
C54 0.034(6) 0.029(6) 0.046(7) -0.004(5) 0.022(5) 0.013(5)
C55 0.010(4) 0.008(4) 0.035(5) 0.003(3) 0.006(4) 0.008(3)
C56 0.056(7) 0.020(5) 0.015(5) -0.006(4) 0.010(5) 0.008(5)
C57 0.038(6) 0.006(4) 0.037(6) 0.008(4) 0.025(5) 0.016(4)
C58 0.051(7) 0.006(5) 0.036(6) -0.006(4) 0.022(5) -0.005(4)
C59 0.003(3) 0.007(4) 0.055(7) 0.009(4) 0.010(4) 0.001(3)
C60 0.033(5) 0.005(4) 0.035(6) 0.003(4) 0.014(4) 0.005(4)
C61 0.099(9) 0.074(9) 0.083(9) 0.017(7) 0.028(8) -0.011(7)
C62 0.130(17) 0.20(2) 0.21(2) 0.014(17) -0.029(16) -0.012(16)
C63 0.025(6) 0.066(10) 0.058(9) 0.008(7) -0.001(6) -0.008(6)
C64 0.058(7) 0.039(6) 0.038(6) 0.002(5) -0.007(5) -0.017(5)
C65 0.088(12) 0.041(8) 0.055(9) -0.011(7) 0.018(8) -0.004(8)
C66 0.049(7) 0.033(6) 0.027(6) -0.005(4) 0.002(5) -0.001(5)
C67 0.093(14) 0.094(15) 0.059(11) -0.013(10) -0.016(10) 0.022(12)
C68 0.068(12) 0.154(18) 0.22(2) -0.020(15) -0.043(13) 0.006(13)
C69 0.058(10) 0.113(16) 0.042(9) -0.014(9) -0.004(7) -0.001(10)
C70 0.22(3) 0.12(2) 0.052(12) 0.015(12) 0.021(16) -0.01(2)
C71 0.064(9) 0.081(11) 0.062(9) 0.016(8) 0.014(7) 0.003(8)

loop_
_atom_type_symbol
_atom_type_description
_atom_type_scat_dispersion_real
_atom_type_scat_dispersion_imag
_atom_type_scat_source
C C 0.0181 0.0091 'International Tables Vol C Tables 4.2.6.8 and 6.1.1.4'
H H 0.0000 0.0000 'International Tables Vol C Tables 4.2.6.8 and 6.1.1.4'
Ba Ba -1.0456 8.4617 'International Tables Vol C Tables 4.2.6.8 and 6.1.1.4'
N N 0.0311 0.0180 'International Tables Vol C Tables 4.2.6.8 and 6.1.1.4'
O O 0.0492 0.0322 'International Tables Vol C Tables 4.2.6.8 and 6.1.1.4'

loop_
_geom_angle_atom_site_label_1
_geom_angle_atom_site_label_2
_geom_angle_atom_site_label_3
_geom_angle
_geom_angle_site_symmetry_1
_geom_angle_site_symmetry_3
O1 Ba1 Ba2 84.77(14) 2_656 .
O1 Ba1 O2 47.63(19) 2_656 2_656
O1 Ba1 O23 147.2(2) 2_656 2_645
O1 Ba1 O24 132.87(19) 2_656 2_645
O1 Ba1 O25 69.8(4) 2_656 .
O1 Ba1 O26 111.6(2) 2_656 .
O1 Ba1 O27 72.5(2) 2_656 2_646
O1 Ba1 C1 23.7(2) 2_656 2_656
O1 Ba1 C59 145.8(2) 2_656 2_645
O2 Ba1 Ba2 39.24(14) 2_656 .
O2 Ba1 O24 172.1(2) 2_656 2_645
O2 Ba1 O26 66.8(2) 2_656 .
O2 Ba1 O27 119.8(2) 2_656 2_646
O2 Ba1 C1 23.9(2) 2_656 2_656
O2 Ba1 C59 160.8(2) 2_656 2_645
O3 Ba1 Ba2 41.53(15) . .
O3 Ba1 O1 108.16(19) . 2_656
O3 Ba1 O2 75.5(2) . 2_656
O3 Ba1 O23 103.4(2) . 2_645
O3 Ba1 O24 98.0(2) . 2_645
O3 Ba1 O25 139.0(4) . .
O3 Ba1 O26 65.1(2) . .
O3 Ba1 O27 139.4(2) . 2_646
O3 Ba1 C1 92.4(2) . 2_656
O3 Ba1 C59 102.4(2) . 2_645
O22 Ba1 Ba2 99.26(14) 1_556 .
O22 Ba1 O1 79.8(2) 1_556 2_656
O22 Ba1 O2 100.60(19) 1_556 2_656
O22 Ba1 O3 70.7(2) 1_556 .
O22 Ba1 O23 119.6(2) 1_556 2_645
O22 Ba1 O24 72.72(18) 1_556 2_645
O22 Ba1 O25 142.7(4) 1_556 .
O22 Ba1 O26 135.7(2) 1_556 .
O22 Ba1 O27 69.6(2) 1_556 2_646
O22 Ba1 C1 90.7(2) 1_556 2_656
O22 Ba1 C59 96.5(2) 1_556 2_645
O23 Ba1 Ba2 114.66(17) 2_645 .
O23 Ba1 O2 137.3(2) 2_645 2_656
O23 Ba1 O24 47.98(19) 2_645 2_645
O23 Ba1 O26 74.2(2) 2_645 .
O23 Ba1 O27 89.2(2) 2_645 2_646
O23 Ba1 C1 148.9(2) 2_645 2_656
O23 Ba1 C59 23.8(2) 2_645 2_645
O24 Ba1 Ba2 136.36(15) 2_645 .
O24 Ba1 O26 114.9(2) 2_645 .
O24 Ba1 C1 156.1(2) 2_645 2_656
O24 Ba1 C59 24.2(2) 2_645 2_645
O25 Ba1 Ba2 99.1(4) . .
O25 Ba1 O2 74.7(4) . 2_656
O25 Ba1 O23 80.7(4) . 2_645
O25 Ba1 O24 113.1(4) . 2_645
O25 Ba1 O26 77.4(4) . .
O25 Ba1 O27 80.6(4) . 2_646
O25 Ba1 C1 70.0(4) . 2_656
O25 Ba1 C59 96.6(4) . 2_645
O26 Ba1 Ba2 43.49(14) . .
O26 Ba1 C1 89.1(2) . 2_656
O26 Ba1 C59 94.8(3) . 2_645
O27 Ba1 Ba2 155.95(16) 2_646 .
O27 Ba1 O24 62.4(2) 2_646 2_645
O27 Ba1 O26 154.3(2) 2_646 .
O27 Ba1 C1 96.0(2) 2_646 2_656
O27 Ba1 C59 74.4(3) 2_646 2_645
C1 Ba1 Ba2 62.03(19) 2_656 .
C1 Ba1 C59 164.9(2) 2_656 2_645
C59 Ba1 Ba2 129.12(19) 2_645 .
O2 Ba2 Ba1 41.43(13) 2_656 .
O2 Ba2 O3 76.0(2) 2_656 .
O2 Ba2 O4 122.0(2) 2_656 .
O2 Ba2 O21 82.2(3) 2_656 2_655
O2 Ba2 O22 90.4(2) 2_656 2_655
O2 Ba2 O24 69.0(2) 2_656 1_556
O2 Ba2 O26 68.5(2) 2_656 .
O2 Ba2 O27 131.8(2) 2_656 .
O2 Ba2 O28 152.5(3) 2_656 .
O2 Ba2 C5 98.0(2) 2_656 .
O2 Ba2 C60 88.1(2) 2_656 2_655
O3 Ba2 Ba1 39.87(15) . .
O3 Ba2 O4 46.6(2) . .
O3 Ba2 O26 64.2(2) . .
O3 Ba2 O27 112.4(2) . .
O3 Ba2 O28 121.1(2) . .
O3 Ba2 C5 22.6(2) . .
O3 Ba2 C60 160.3(2) . 2_655
O4 Ba2 Ba1 81.85(16) . .
O4 Ba2 O26 78.1(3) . .
O4 Ba2 O27 85.3(3) . .
O4 Ba2 O28 75.6(2) . .
O4 Ba2 C5 24.1(2) . .
O4 Ba2 C60 144.8(3) . 2_655
O21 Ba2 Ba1 103.0(2) 2_655 .
O21 Ba2 O3 138.2(2) 2_655 .
O21 Ba2 O4 132.8(3) 2_655 .
O21 Ba2 O26 74.8(2) 2_655 .
O21 Ba2 O27 108.8(2) 2_655 .
O21 Ba2 O28 70.9(3) 2_655 .
O21 Ba2 C5 139.3(3) 2_655 .
O21 Ba2 C60 24.9(2) 2_655 2_655
O22 Ba2 Ba1 130.68(16) 2_655 .
O22 Ba2 O3 162.07(19) 2_655 .
O22 Ba2 O4 147.4(2) 2_655 .
O22 Ba2 O21 48.3(2) 2_655 2_655
O22 Ba2 O26 121.9(2) 2_655 .
O22 Ba2 O27 68.2(2) 2_655 .
O22 Ba2 O28 76.1(2) 2_655 .
O22 Ba2 C5 169.2(2) 2_655 .
O22 Ba2 C60 23.6(2) 2_655 2_655
O24 Ba2 Ba1 92.06(14) 1_556 .
O24 Ba2 O3 89.98(19) 1_556 .
O24 Ba2 O4 111.9(3) 1_556 .
O24 Ba2 O21 114.8(2) 1_556 2_655
O24 Ba2 O22 74.0(2) 1_556 2_655
O24 Ba2 O26 134.3(2) 1_556 .
O24 Ba2 O27 63.8(2) 1_556 .
O24 Ba2 O28 127.4(3) 1_556 .
O24 Ba2 C5 102.7(3) 1_556 .
O24 Ba2 C60 95.1(2) 1_556 2_655
O26 Ba2 Ba1 43.73(15) . .
O26 Ba2 C5 67.8(3) . .
O26 Ba2 C60 99.5(2) . 2_655
O27 Ba2 Ba1 145.92(16) . .
O27 Ba2 O26 159.2(3) . .
O27 Ba2 O28 65.2(3) . .
O27 Ba2 C5 101.1(2) . .
O27 Ba2 C60 86.8(2) . 2_655
O28 Ba2 Ba1 139.5(2) . .
O28 Ba2 O26 98.2(3) . .
O28 Ba2 C5 98.7(3) . .
O28 Ba2 C60 69.9(3) . 2_655
C5 Ba2 Ba1 59.01(19) . .
C60 Ba2 Ba1 120.78(19) 2_655 .
C60 Ba2 C5 162.2(3) 2_655 .
Ba4 Ba3 Ba4 136.58(2) . 2_545
O9 Ba3 Ba4 85.0(2) 2 .
O9 Ba3 Ba4 97.1(2) 2 2_545
O9 Ba3 O10 47.9(3) 2 2
O9 Ba3 O15 132.4(3) 2 2_545
O9 Ba3 O16 150.1(4) 2 2_545
O9 Ba3 O29 112.1(3) 2 .
O9 Ba3 O31 72.0(3) 2 2_545
O9 Ba3 C29 23.8(3) 2 2
O9 Ba3 C35 146.0(4) 2 2_545
O10 Ba3 Ba4 39.16(16) 2 .
O10 Ba3 Ba4 136.21(19) 2 2_545
O10 Ba3 O15 173.6(2) 2 2_545
O10 Ba3 O29 67.7(3) 2 .
O10 Ba3 C29 24.1(3) 2 2
O10 Ba3 C35 161.3(3) 2 2_545
O11 Ba3 Ba4 41.9(2) . .
O11 Ba3 Ba4 98.3(2) . 2_545
O11 Ba3 O9 108.8(3) . 2
O11 Ba3 O10 75.8(3) . 2
O11 Ba3 O15 99.0(3) . 2_545
O11 Ba3 O16 100.4(3) . 2_545
O11 Ba3 O29 67.0(3) . .
O11 Ba3 O31 139.3(4) . 2_545
O11 Ba3 C29 93.2(3) . 2
O11 Ba3 C35 101.1(4) . 2_545
O14 Ba3 Ba4 97.8(2) . .
O14 Ba3 Ba4 41.1(2) . 2_545
O14 Ba3 O9 80.0(3) . 2
O14 Ba3 O10 99.6(3) . 2
O14 Ba3 O11 69.1(3) . .
O14 Ba3 O15 74.8(3) . 2_545
O14 Ba3 O16 117.9(3) . 2_545
O14 Ba3 O29 136.1(3) . .
O14 Ba3 O31 71.1(4) . 2_545
O14 Ba3 C29 90.6(3) . 2
O14 Ba3 C35 96.3(3) . 2_545
O15 Ba3 Ba4 137.53(17) 2_545 .
O15 Ba3 Ba4 39.92(18) 2_545 2_545
O15 Ba3 O29 114.1(3) 2_545 .
O15 Ba3 C29 155.9(3) 2_545 2
O15 Ba3 C35 22.5(3) 2_545 2_545
O16 Ba3 Ba4 85.2(2) 2_545 2_545
O16 Ba3 Ba4 113.6(3) 2_545 .
O16 Ba3 O10 138.5(3) 2_545 2
O16 Ba3 O15 45.6(3) 2_545 2_545
O16 Ba3 O29 72.9(4) 2_545 .
O16 Ba3 O31 90.6(4) 2_545 2_545
O16 Ba3 C29 151.3(3) 2_545 2
O16 Ba3 C35 23.0(3) 2_545 2_545
O29 Ba3 Ba4 150.1(2) . 2_545
O29 Ba3 Ba4 45.2(2) . .
O29 Ba3 C29 89.7(3) . 2
O29 Ba3 C35 94.0(3) . 2_545
O31 Ba3 Ba4 155.7(3) 2_545 .
O31 Ba3 Ba4 43.3(3) 2_545 2_545
O31 Ba3 O10 119.6(3) 2_545 2
O31 Ba3 O15 61.9(3) 2_545 2_545
O31 Ba3 O29 152.4(4) 2_545 .
O31 Ba3 C29 95.5(3) 2_545 2
O31 Ba3 C35 74.9(4) 2_545 2_545
C29 Ba3 Ba4 62.3(2) 2 .
C29 Ba3 Ba4 117.9(2) 2 2_545
C35 Ba3 Ba4 62.2(2) 2_545 2_545
C35 Ba3 Ba4 128.7(3) 2_545 .
C35 Ba3 C29 165.6(4) 2_545 2
O10 Ba4 Ba3 43.2(2) 2 .
O10 Ba4 O11 77.7(3) 2 .
O10 Ba4 O12 123.0(3) 2 .
O10 Ba4 O13 81.4(4) 2 2
O10 Ba4 O14 88.1(3) 2 2
O10 Ba4 O15 68.9(3) 2 .
O10 Ba4 O29 69.6(3) 2 .
O10 Ba4 O30 154.0(3) 2 .
O10 Ba4 O31 131.0(3) 2 .
O10 Ba4 C30 100.6(4) 2 .
O10 Ba4 C31 86.9(4) 2 2
O11 Ba4 Ba3 39.99(16) . .
O11 Ba4 O12 46.0(3) . .
O11 Ba4 O29 64.8(3) . .
O11 Ba4 O30 119.9(3) . .
O11 Ba4 O31 112.2(3) . .
O11 Ba4 C30 23.4(3) . .
O11 Ba4 C31 159.6(4) . 2
O12 Ba4 Ba3 81.1(2) . .
O12 Ba4 O29 77.7(3) . .
O12 Ba4 O30 74.6(3) . .
O12 Ba4 O31 86.0(3) . .
O12 Ba4 C30 22.6(3) . .
O12 Ba4 C31 143.9(4) . 2
O13 Ba4 Ba3 103.7(3) 2 .
O13 Ba4 O11 139.1(3) 2 .
O13 Ba4 O12 133.0(4) 2 .
O13 Ba4 O14 46.8(3) 2 2
O13 Ba4 O29 75.1(3) 2 .
O13 Ba4 O30 72.9(4) 2 .
O13 Ba4 O31 108.0(4) 2 .
O13 Ba4 C30 140.8(4) 2 .
O13 Ba4 C31 22.4(3) 2 2
O14 Ba4 Ba3 130.01(18) 2 .
O14 Ba4 O11 162.0(2) 2 .
O14 Ba4 O12 148.8(3) 2 .
O14 Ba4 O29 120.6(3) 2 .
O14 Ba4 O30 77.3(3) 2 .
O14 Ba4 O31 69.1(3) 2 .
O14 Ba4 C30 168.9(4) 2 .
O14 Ba4 C31 24.7(3) 2 2
O15 Ba4 Ba3 91.7(2) . .
O15 Ba4 O11 88.5(3) . .
O15 Ba4 O12 110.5(3) . .
O15 Ba4 O13 116.0(3) . 2
O15 Ba4 O14 75.9(3) . 2
O15 Ba4 O29 134.4(3) . .
O15 Ba4 O30 126.3(4) . .
O15 Ba4 O31 63.8(3) . .
O15 Ba4 C30 100.8(4) . .
O15 Ba4 C31 98.5(3) . 2
O29 Ba4 Ba3 44.0(2) . .
O29 Ba4 C30 69.3(4) . .
O29 Ba4 C31 97.4(4) . 2
O30 Ba4 Ba3 140.1(3) . .
O30 Ba4 O29 99.3(4) . .
O30 Ba4 O31 63.4(4) . .
O30 Ba4 C30 96.9(4) . .
O30 Ba4 C31 70.9(4) . 2
O31 Ba4 Ba3 146.1(3) . .
O31 Ba4 O29 159.1(3) . .
O31 Ba4 C30 99.9(4) . .
O31 Ba4 C31 88.0(4) . 2
C30 Ba4 Ba3 60.1(3) . .
C31 Ba4 Ba3 120.1(3) 2 .
C31 Ba4 C30 160.7(4) 2 .
C1 O1 Ba1 95.9(6) . 2_646
Ba2 O2 Ba1 99.3(2) 2_646 2_646
C1 O2 Ba1 92.1(5) . 2_646
C1 O2 Ba2 155.9(6) . 2_646
Ba1 O3 Ba2 98.6(2) . .
C5 O3 Ba1 139.5(6) . .
C5 O3 Ba2 95.0(6) . .
C5 O4 Ba2 92.3(6) . .
C29 O9 Ba3 99.2(8) . 2_545
Ba4 O10 Ba3 97.7(3) 2_545 2_545
C29 O10 Ba3 92.0(8) . 2_545
C29 O10 Ba4 157.9(8) . 2_545
Ba3 O11 Ba4 98.1(3) . .
C30 O11 Ba3 141.3(11) . .
C30 O11 Ba4 94.8(11) . .
C30 O12 Ba4 94.5(10) . .
C31 O13 Ba4 94.8(10) . 2_545
Ba3 O14 Ba4 99.9(3) . 2_545
C31 O14 Ba3 167.8(10) . .
C31 O14 Ba4 91.9(9) . 2_545
Ba4 O15 Ba3 96.9(3) . 2
C35 O15 Ba3 92.6(10) . 2
C35 O15 Ba4 166.7(11) . .
C35 O16 Ba3 98.6(8) . 2
C60 O21 Ba2 92.6(6) . 2_645
Ba1 O22 Ba2 101.7(2) 1_554 2_645
C60 O22 Ba1 162.0(6) . 1_554
C60 O22 Ba2 96.3(5) . 2_645
C59 O23 Ba1 96.1(6) . 2_655
Ba2 O24 Ba1 98.6(2) 1_554 2_655
C59 O24 Ba1 91.9(5) . 2_655
C59 O24 Ba2 160.4(6) . 1_554
Ba2 O26 Ba1 92.8(2) . .
C61 O26 Ba1 107.3(10) . .
C61 O26 Ba2 152.5(10) . .
Ba1 O27 Ba2 94.5(2) 2_656 .
C63 O27 Ba1 120.0(9) . 2_656
C63 O27 Ba2 145.4(9) . .
C64 O28 Ba2 115.5(8) . .
Ba3 O29 Ba4 90.9(3) . .
C69 O30 Ba4 117.9(10) . .
Ba3 O31 Ba4 93.9(3) 2 .
C67 O31 Ba3 120.1(13) . 2
C67 O31 Ba4 145.9(13) . .
C9 N1 C7 116.0(10) . .
C10 N1 C7 117.1(10) . .
C10 N1 C9 126.5(9) . .
C21 N2 C22 126.4(12) . .
C21 N2 C23 116.3(13) . .
C22 N2 C23 117.3(11) . .
C39 N3 C37 116.4(14) . .
C39 N3 C43 122.9(12) . .
C43 N3 C37 120.4(13) . .
C51 N4 C52 126.6(9) . .
C51 N4 C53 117.0(10) . .
C52 N4 C53 116.0(9) . .
C67 N5 C68 109(2) . .
C69 N6 C70 119.2(17) . .
C69 N6 C71 129.0(17) . .
C71 N6 C70 110.9(15) . .
C63 N7 C62 119.5(18) . .
C64 N9 C65 119.9(11) . .
C64 N9 C66 121.2(10) . .
C66 N9 C65 117.7(10) . .
O1 C1 Ba1 60.4(5) . 2_646
O1 C1 O2 124.3(9) . .
O1 C1 C2 116.9(9) . .
O2 C1 Ba1 64.0(5) . 2_646
O2 C1 C2 118.8(8) . .
C2 C1 Ba1 174.6(7) . 2_646
C3 C2 C1 122.2(8) . .
C8 C2 C1 117.9(9) . .
C8 C2 C3 119.9(9) . .
C4 C3 C2 118.5(9) . .
C3 C4 C5 119.3(9) . .
C6 C4 C3 122.0(10) . .
C6 C4 C5 118.7(9) . .
O3 C5 Ba2 62.4(5) . .
O3 C5 O4 125.6(9) . .
O3 C5 C4 118.7(9) . .
O4 C5 Ba2 63.6(5) . .
O4 C5 C4 115.8(9) . .
C4 C5 Ba2 172.6(7) . .
C4 C6 C7 119.0(10) . .
C6 C7 N1 119.2(9) . .
C8 C7 N1 119.8(9) . .
C8 C7 C6 120.8(10) . .
C7 C8 C2 119.7(9) . .
O5 C9 N1 120.7(11) . .
O5 C9 C13 123.4(12) . .
N1 C9 C13 115.8(10) . .
O6 C10 N1 121.5(11) . .
O6 C10 C11 122.2(11) . .
N1 C10 C11 116.2(11) . .
C12 C11 C10 120.7(11) . .
C20 C11 C10 120.2(12) . .
C20 C11 C12 118.8(11) . .
C11 C12 C13 121.9(11) . .
C11 C12 C17 117.0(12) . .
C13 C12 C17 121.1(10) . .
C12 C13 C9 118.6(10) . .
C14 C13 C9 120.7(13) . .
C14 C13 C12 120.5(12) . .
C13 C14 C15 122.9(18) . .
C14 C15 C16 119(2) . .
C15 C16 C17 121.0(14) . .
C15 C16 C21 124.2(15) . .
C21 C16 C17 114.7(13) . .
C12 C17 C16 115.0(12) . .
C18 C17 C12 124.0(14) . .
C18 C17 C16 120.8(12) . .
C17 C18 C19 118.7(11) . .
C17 C18 C22 123.9(13) . .
C19 C18 C22 117.4(12) . .
C20 C19 C18 117.4(10) . .
C11 C20 C19 123.8(10) . .
O7 C21 N2 124.1(15) . .
O7 C21 C16 115.5(15) . .
N2 C21 C16 120.4(14) . .
O8 C22 N2 121.0(12) . .
O8 C22 C18 125.6(14) . .
N2 C22 C18 113.4(12) . .
C24 C23 N2 115.7(12) . .
C28 C23 N2 119.9(13) . .
C28 C23 C24 124.5(13) . .
C23 C24 C25 116.5(14) . .
C24 C25 C30 115.4(14) . .
C26 C25 C24 116.7(14) . .
C26 C25 C30 127.9(14) . .
C27 C26 C25 126.6(12) . .
C26 C27 C28 116.0(13) . .
C26 C27 C29 126.0(12) . .
C29 C27 C28 118.0(12) . .
C23 C28 C27 119.7(13) . .
O9 C29 Ba3 57.0(7) . 2_545
O9 C29 O10 120.8(12) . .
O9 C29 C27 121.2(12) . .
O10 C29 Ba3 63.9(7) . 2_545
O10 C29 C27 118.0(13) . .
C27 C29 Ba3 176.5(8) . 2_545
O11 C30 Ba4 61.8(10) . .
O11 C30 C25 114.5(16) . .
O12 C30 Ba4 62.9(10) . .
O12 C30 O11 124.7(18) . .
O12 C30 C25 120.3(15) . .
C25 C30 Ba4 169.1(12) . .
O13 C31 Ba4 62.8(9) . 2_545
O13 C31 O14 124.8(15) . .
O13 C31 C32 121.7(15) . .
O14 C31 Ba4 63.4(8) . 2_545
O14 C31 C32 113.5(14) . .
C32 C31 Ba4 167.8(13) . 2_545
C33 C32 C31 124.5(13) . .
C33 C32 C38 118.8(17) . .
C38 C32 C31 116.4(16) . .
C34 C33 C32 122.1(12) . .
C33 C34 C35 121.6(10) . .
C33 C34 C36 119.7(12) . .
C36 C34 C35 118.4(13) . .
O15 C35 Ba3 64.8(8) . 2
O15 C35 O16 123.2(14) . .
O15 C35 C34 117.2(13) . .
O16 C35 Ba3 58.4(7) . 2
O16 C35 C34 119.1(11) . .
C34 C35 Ba3 170.3(12) . 2
C37 C36 C34 117.7(14) . .
C36 C37 N3 119.9(14) . .
C36 C37 C38 123.3(13) . .
C38 C37 N3 116.7(13) . .
C32 C38 C37 118.2(16) . .
O17 C39 N3 119.4(13) . .
O17 C39 C40 124.1(18) . .
N3 C39 C40 116.5(16) . .
C41 C40 C39 123.0(15) . .
C41 C40 C44 119.1(11) . .
C44 C40 C39 117.9(17) . .
C40 C41 C42 118.7(11) . .
C40 C41 C47 120.1(12) . .
C42 C41 C47 121.1(12) . .
C41 C42 C43 120.5(13) . .
C50 C42 C41 117.8(10) . .
C50 C42 C43 121.7(13) . .
O18 C43 N3 120.2(12) . .
O18 C43 C42 121.8(13) . .
N3 C43 C42 118.0(13) . .
C40 C44 C45 121.4(12) . .
C46 C45 C44 119.1(14) . .
C45 C46 C47 123.1(12) . .
C45 C46 C51 120.1(13) . .
C47 C46 C51 116.8(11) . .
C46 C47 C41 117.1(12) . .
C48 C47 C41 117.3(13) . .
C48 C47 C46 125.6(11) . .
C47 C48 C49 122.9(11) . .
C47 C48 C52 118.8(12) . .
C49 C48 C52 118.1(10) . .
C50 C49 C48 118.5(14) . .
C42 C50 C49 122.2(13) . .
O19 C51 N4 121.6(11) . .
O19 C51 C46 122.0(13) . .
N4 C51 C46 116.4(12) . .
O20 C52 N4 120.4(10) . .
O20 C52 C48 124.0(13) . .
N4 C52 C48 115.3(10) . .
C54 C53 N4 117.8(9) . .
C54 C53 C58 122.9(9) . .
C58 C53 N4 119.3(9) . .
C53 C54 C55 118.6(10) . .
C54 C55 C60 121.0(9) . .
C56 C55 C54 120.2(9) . .
C56 C55 C60 118.7(8) . .
C55 C56 C57 119.3(9) . .
C56 C57 C59 121.3(8) . .
C58 C57 C56 119.9(9) . .
C58 C57 C59 118.8(8) . .
C53 C58 C57 118.6(9) . .
O23 C59 Ba1 60.2(5) . 2_655
O23 C59 O24 123.9(8) . .
O23 C59 C57 118.0(8) . .
O24 C59 Ba1 63.8(5) . 2_655
O24 C59 C57 118.0(8) . .
C57 C59 Ba1 174.7(7) . 2_655
O21 C60 Ba2 62.5(5) . 2_645
O21 C60 C55 116.1(8) . .
O22 C60 Ba2 60.1(5) . 2_645
O22 C60 O21 121.9(8) . .
O22 C60 C55 121.8(8) . .
C55 C60 Ba2 168.1(7) . 2_645
O26 C61 N8 113.5(18) . .
O27 C63 N7 121.7(15) . .
O28 C64 N9 126.6(13) . .
N5 C67 O31 114(2) . .
N6 C69 O30 133.0(19) . .

loop_
_geom_bond_atom_site_label_1
_geom_bond_atom_site_label_2
_geom_bond_distance
_geom_bond_site_symmetry_2
Ba1 Ba2 4.1859(7) .
Ba1 O1 2.727(7) 2_656
Ba1 O2 2.807(6) 2_656
Ba1 O3 2.714(7) .
Ba1 O22 2.672(7) 1_556
Ba1 O23 2.765(7) 2_645
Ba1 O24 2.847(7) 2_645
Ba1 O25 2.737(18) .
Ba1 O26 2.897(8) .
Ba1 O27 2.845(8) 2_646
Ba1 C1 3.121(9) 2_656
Ba1 C59 3.170(9) 2_645
Ba2 O2 2.683(7) 2_656
Ba2 O3 2.807(7) .
Ba2 O4 2.829(9) .
Ba2 O21 2.795(9) 2_655
Ba2 O22 2.745(6) 2_655
Ba2 O24 2.694(6) 1_556
Ba2 O26 2.884(7) .
Ba2 O27 2.874(8) .
Ba2 O28 2.876(9) .
Ba2 C5 3.155(9) .
Ba2 C60 3.147(9) 2_655
Ba3 Ba4 4.2011(13) 2_545
Ba3 Ba4 4.1847(12) .
Ba3 O9 2.731(10) 2
Ba3 O10 2.888(10) 2
Ba3 O11 2.716(8) .
Ba3 O14 2.685(8) .
Ba3 O15 2.897(11) 2_545
Ba3 O16 2.753(10) 2_545
Ba3 O29 2.905(11) .
Ba3 O31 2.861(12) 2_545
Ba3 C29 3.214(14) 2
Ba3 C35 3.197(14) 2_545
Ba4 O10 2.666(8) 2
Ba4 O11 2.824(11) .
Ba4 O12 2.850(11) .
Ba4 O13 2.795(10) 2
Ba4 O14 2.801(10) 2
Ba4 O15 2.715(9) .
Ba4 O29 2.969(12) .
Ba4 O30 2.860(11) .
Ba4 O31 2.887(14) .
Ba4 C30 3.19(2) .
Ba4 C31 3.131(16) 2
O1 Ba1 2.727(7) 2_646
O1 C1 1.262(11) .
O2 Ba1 2.807(6) 2_646
O2 Ba2 2.683(7) 2_646
O2 C1 1.267(12) .
O3 C5 1.218(12) .
O4 C5 1.288(12) .
O5 C9 1.231(16) .
O6 C10 1.221(14) .
O7 C21 1.255(19) .
O8 C22 1.172(16) .
O9 Ba3 2.731(10) 2_545
O9 C29 1.313(16) .
O10 Ba3 2.888(10) 2_545
O10 Ba4 2.666(8) 2_545
O10 C29 1.315(14) .
O11 C30 1.270(16) .
O12 C30 1.232(19) .
O13 Ba4 2.795(10) 2_545
O13 C31 1.197(18) .
O14 Ba4 2.801(10) 2_545
O14 C31 1.310(16) .
O15 Ba3 2.897(11) 2
O15 C35 1.226(14) .
O16 Ba3 2.753(10) 2
O16 C35 1.266(17) .
O17 C39 1.258(19) .
O18 C43 1.230(16) .
O19 C51 1.245(16) .
O20 C52 1.154(14) .
O21 Ba2 2.795(8) 2_645
O21 C60 1.326(11) .
O22 Ba1 2.672(7) 1_554
O22 Ba2 2.745(6) 2_645
O22 C60 1.267(12) .
O23 Ba1 2.765(7) 2_655
O23 C59 1.286(11) .
O24 Ba1 2.847(7) 2_655
O24 Ba2 2.694(6) 1_554
O24 C59 1.301(11) .
O26 C61 1.237(19) .
O27 Ba1 2.845(8) 2_656
O27 C63 1.239(14) .
O28 C64 1.273(15) .
O30 C69 1.31(2) .
O31 Ba3 2.861(12) 2
O31 C67 1.30(2) .
N1 C7 1.461(12) .
N1 C9 1.412(14) .
N1 C10 1.400(15) .
N2 C21 1.35(2) .
N2 C22 1.421(18) .
N2 C23 1.475(15) .
N3 C37 1.460(16) .
N3 C39 1.40(2) .
N3 C43 1.421(18) .
N4 C51 1.396(16) .
N4 C52 1.419(16) .
N4 C53 1.458(11) .
N5 C67 1.25(3) .
N5 C68 1.58(3) .
N6 C69 1.26(2) .
N6 C70 1.61(2) .
N6 C71 1.46(2) .
N7 C62 1.49(3) .
N7 C63 1.321(17) .
N8 C61 1.45(2) .
N9 C64 1.275(15) .
N9 C65 1.467(16) .
N9 C66 1.435(13) .
C1 Ba1 3.121(9) 2_646
C1 C2 1.539(12) .
C2 C3 1.399(14) .
C2 C8 1.390(13) .
C3 C4 1.377(12) .
C4 C5 1.567(13) .
C4 C6 1.355(14) .
C6 C7 1.396(14) .
C7 C8 1.361(14) .
C9 C13 1.493(15) .
C10 C11 1.451(15) .
C11 C12 1.410(15) .
C11 C20 1.377(16) .
C12 C13 1.420(16) .
C12 C17 1.421(16) .
C13 C14 1.363(18) .
C14 C15 1.37(2) .
C15 C16 1.40(3) .
C16 C17 1.505(18) .
C16 C21 1.481(17) .
C17 C18 1.346(19) .
C18 C19 1.436(16) .
C18 C22 1.483(15) .
C19 C20 1.390(14) .
C23 C24 1.376(19) .
C23 C28 1.347(18) .
C24 C25 1.465(18) .
C25 C26 1.369(19) .
C25 C30 1.49(2) .
C26 C27 1.347(19) .
C27 C28 1.434(16) .
C27 C29 1.415(18) .
C29 Ba3 3.214(14) 2_545
C31 Ba4 3.131(16) 2_545
C31 C32 1.52(2) .
C32 C33 1.36(2) .
C32 C38 1.382(18) .
C33 C34 1.339(17) .
C34 C35 1.516(17) .
C34 C36 1.417(15) .
C35 Ba3 3.197(14) 2
C36 C37 1.320(19) .
C37 C38 1.39(2) .
C39 C40 1.433(16) .
C40 C41 1.40(2) .
C40 C44 1.41(2) .
C41 C42 1.415(18) .
C41 C47 1.456(15) .
C42 C43 1.439(15) .
C42 C50 1.386(19) .
C44 C45 1.430(18) .
C45 C46 1.333(18) .
C46 C47 1.434(18) .
C46 C51 1.499(15) .
C47 C48 1.359(16) .
C48 C49 1.405(17) .
C48 C52 1.499(13) .
C49 C50 1.400(14) .
C53 C54 1.375(14) .
C53 C58 1.402(12) .
C54 C55 1.415(13) .
C55 C56 1.414(13) .
C55 C60 1.480(11) .
C56 C57 1.430(12) .
C57 C58 1.404(13) .
C57 C59 1.483(12) .
C59 Ba1 3.170(9) 2_655
C60 Ba2 3.147(9) 2_645

loop_
_platon_squeeze_void_nr
_platon_squeeze_void_average_x
_platon_squeeze_void_average_y
_platon_squeeze_void_average_z
_platon_squeeze_void_volume
_platon_squeeze_void_count_electrons
_platon_squeeze_void_content
1 -0.006 -0.041 0.000 1839 726 ' '
2 0.500 0.000 0.000 22 8 ' '
3 0.698 -0.005 0.500 1839 728 ' '
4 0.500 0.500 0.500 22 8 ' '
